data_4074332
loop_
_publ_author_name
'Brym, Markus'
'Francis, Matthew D.'
'Jin, Guoxia'
'Jones, Cameron'
'Mills, David P.'
'Stasch, Andreas'

_publ_section_title
;
 Facile Transformations of a 1,3,5-Triphosphacyclohexadienyl Anion within
 the Coordination Sphere of Group 13 and 14 Elements:&#x00A0; Synthesis of
 1,3-Diphosphacyclopentadienyl Complexes and Phosphaorganometallic Cage
 Compounds
;
_journal_issue 20
_journal_name_full Organometallics
_journal_page_first 4799
_journal_paper_doi 10.1021/om0605581
_journal_volume 25
_journal_year 2006
_chemical_formula_sum 'C34 H45 P3 Sn'
_chemical_formula_weight 665.30
_chemical_name_systematic
; 
 ? 
;
_space_group_IT_number 14
_symmetry_cell_setting monoclinic
_symmetry_space_group_name_Hall '-P 2ybc'
_symmetry_space_group_name_H-M 'P 1 21/c 1'
_atom_sites_solution_hydrogens geom
_atom_sites_solution_primary direct
_atom_sites_solution_secondary difmap
_audit_creation_method SHELXL-97
_cell_angle_alpha 90.00
_cell_angle_beta 101.65(3)
_cell_angle_gamma 90.00
_cell_formula_units_Z 4
_cell_length_a 10.548(2)
_cell_length_b 16.508(3)
_cell_length_c 19.768(4)
_cell_measurement_temperature 150(2)
_cell_volume 3371.2(12)
_computing_structure_refinement 'SHELXL-97 (Sheldrick, 1997)'
_computing_structure_solution 'SHELXS-97 (Sheldrick, 1990)'
_diffrn_ambient_temperature 150(2)
_diffrn_measured_fraction_theta_full 0.953
_diffrn_measured_fraction_theta_max 0.953
_diffrn_measurement_device_type 'Nonius Kappa CCD'
_diffrn_radiation_monochromator graphite
_diffrn_radiation_source 'fine-focus sealed tube'
_diffrn_radiation_type MoK\a
_diffrn_radiation_wavelength 0.71073
_diffrn_reflns_av_R_equivalents 0.0431
_diffrn_reflns_av_sigmaI/netI 0.0627
_diffrn_reflns_limit_h_max 13
_diffrn_reflns_limit_h_min -13
_diffrn_reflns_limit_k_max 20
_diffrn_reflns_limit_k_min -18
_diffrn_reflns_limit_l_max 25
_diffrn_reflns_limit_l_min -24
_diffrn_reflns_number 15150
_diffrn_reflns_theta_full 26.88
_diffrn_reflns_theta_max 26.88
_diffrn_reflns_theta_min 3.16
_exptl_absorpt_coefficient_mu 0.921
_exptl_absorpt_correction_T_max 0.944
_exptl_absorpt_correction_T_min 0.837
_exptl_absorpt_correction_type multi-scan
_exptl_absorpt_process_details 'Sortav (Blessing, 1995)'
_exptl_crystal_colour orange
_exptl_crystal_density_diffrn 1.311
_exptl_crystal_density_method 'not measured'
_exptl_crystal_description block
_exptl_crystal_F_000 1376
_exptl_crystal_size_max 0.20
_exptl_crystal_size_mid 0.18
_exptl_crystal_size_min 0.08
_refine_diff_density_max 2.512
_refine_diff_density_min -0.989
_refine_diff_density_rms 0.112
_refine_ls_extinction_method none
_refine_ls_goodness_of_fit_ref 1.061
_refine_ls_hydrogen_treatment constr
_refine_ls_matrix_type full
_refine_ls_number_parameters 354
_refine_ls_number_reflns 6926
_refine_ls_number_restraints 36
_refine_ls_restrained_S_all 1.071
_refine_ls_R_factor_all 0.0913
_refine_ls_R_factor_gt 0.0678
_refine_ls_shift/su_max 0.001
_refine_ls_shift/su_mean 0.000
_refine_ls_structure_factor_coef Fsqd
_refine_ls_weighting_details 'calc w=1/[\s^2^(Fo^2^)+(0.0409P)^2^+21.7626P] where P=(Fo^2^+2Fc^2^)/3'
_refine_ls_weighting_scheme calc
_refine_ls_wR_factor_gt 0.1493
_refine_ls_wR_factor_ref 0.1614
_reflns_number_gt 5294
_reflns_number_total 6926
_reflns_threshold_expression >2sigma(I)
_cod_data_source_file om0605581si20060628_061253.cif
_cod_data_source_block compound10
_cod_original_sg_symbol_H-M P2(1)/c
_cod_database_code 4074332

loop_
_symmetry_equiv_pos_as_xyz
'x, y, z'
'-x, y+1/2, -z+1/2'
'-x, -y, -z'
'x, -y-1/2, z-1/2'

loop_
_atom_site_label
_atom_site_type_symbol
_atom_site_fract_x
_atom_site_fract_y
_atom_site_fract_z
_atom_site_U_iso_or_equiv
_atom_site_adp_type
_atom_site_occupancy
_atom_site_symmetry_multiplicity
_atom_site_calc_flag
_atom_site_refinement_flags
Sn1 Sn 0.73937(4) 0.25083(3) 0.200786(19) 0.02717(14) Uani 1 1 d .
P1 P 0.53177(15) 0.33233(9) 0.23349(7) 0.0262(3) Uani 1 1 d .
P2 P 0.49594(16) 0.23950(9) 0.09943(8) 0.0281(3) Uani 1 1 d .
P3 P 0.32578(14) 0.25261(10) 0.17611(8) 0.0277(3) Uani 1 1 d .
C1 C 0.4280(6) 0.3257(3) 0.1432(3) 0.0282(12) Uani 1 1 d .
C2 C 0.4180(6) 0.2722(4) 0.2599(3) 0.0358(15) Uani 1 1 d .
C3 C 0.3774(6) 0.1800(4) 0.1232(4) 0.0385(15) Uani 1 1 d .
C4 C 0.1513(6) 0.2593(4) 0.1658(4) 0.0437(16) Uani 1 1 d .
H4A H 0.1192 0.2118 0.1868 0.065 Uiso 1 1 calc R
H4B H 0.1117 0.2613 0.1165 0.065 Uiso 1 1 calc R
H4C H 0.1288 0.3086 0.1885 0.065 Uiso 1 1 calc R
C5 C 0.3885(6) 0.4035(3) 0.1030(3) 0.0278(13) Uani 1 1 d .
C6 C 0.2949(8) 0.3850(4) 0.0336(3) 0.0485(19) Uani 1 1 d .
H6A H 0.3358 0.3465 0.0069 0.073 Uiso 1 1 calc R
H6B H 0.2749 0.4353 0.0072 0.073 Uiso 1 1 calc R
H6C H 0.2147 0.3615 0.0428 0.073 Uiso 1 1 calc R
C7 C 0.3199(7) 0.4612(4) 0.1440(3) 0.0364(15) Uani 1 1 d .
H7A H 0.2377 0.4372 0.1496 0.055 Uiso 1 1 calc R
H7B H 0.3032 0.5127 0.1191 0.055 Uiso 1 1 calc R
H7C H 0.3748 0.4708 0.1895 0.055 Uiso 1 1 calc R
C8 C 0.5091(7) 0.4452(4) 0.0892(4) 0.0510(19) Uani 1 1 d .
H8A H 0.5675 0.4574 0.1332 0.076 Uiso 1 1 calc R
H8B H 0.4847 0.4956 0.0638 0.076 Uiso 1 1 calc R
H8C H 0.5531 0.4094 0.0618 0.076 Uiso 1 1 calc R
C9 C 0.4220(7) 0.2332(4) 0.3311(3) 0.0401(16) Uani 1 1 d .
C10 C 0.2971(11) 0.1907(8) 0.3316(6) 0.093(3) Uani 1 1 d U
H10A H 0.2771 0.1539 0.2920 0.140 Uiso 1 1 calc R
H10B H 0.2276 0.2307 0.3287 0.140 Uiso 1 1 calc R
H10C H 0.3048 0.1596 0.3745 0.140 Uiso 1 1 calc R
C11 C 0.4464(11) 0.3014(6) 0.3836(5) 0.082(3) Uani 1 1 d U
H11A H 0.3779 0.3422 0.3720 0.123 Uiso 1 1 calc R
H11B H 0.5304 0.3264 0.3831 0.123 Uiso 1 1 calc R
H11C H 0.4465 0.2797 0.4298 0.123 Uiso 1 1 calc R
C12 C 0.5327(8) 0.1737(5) 0.3485(4) 0.0522(19) Uani 1 1 d U
H12A H 0.5267 0.1446 0.3909 0.078 Uiso 1 1 calc R
H12B H 0.6151 0.2031 0.3553 0.078 Uiso 1 1 calc R
H12C H 0.5281 0.1350 0.3105 0.078 Uiso 1 1 calc R
C13 C 0.3563(6) 0.0896(4) 0.1121(4) 0.0367(15) Uani 1 1 d .
C14 C 0.2122(8) 0.0732(5) 0.0866(5) 0.069(2) Uani 1 1 d U
H14A H 0.1973 0.0147 0.0827 0.104 Uiso 1 1 calc R
H14B H 0.1830 0.0985 0.0413 0.104 Uiso 1 1 calc R
H14C H 0.1635 0.0960 0.1195 0.104 Uiso 1 1 calc R
C15 C 0.4325(10) 0.0567(6) 0.0610(5) 0.072(3) Uani 1 1 d U
H15A H 0.4034 0.0831 0.0161 0.108 Uiso 1 1 calc R
H15B H 0.4185 -0.0019 0.0559 0.108 Uiso 1 1 calc R
H15C H 0.5248 0.0675 0.0778 0.108 Uiso 1 1 calc R
C16 C 0.4035(10) 0.0439(5) 0.1801(5) 0.075(3) Uani 1 1 d U
H16A H 0.4914 0.0618 0.2010 0.113 Uiso 1 1 calc R
H16B H 0.4040 -0.0144 0.1709 0.113 Uiso 1 1 calc R
H16C H 0.3454 0.0553 0.2119 0.113 Uiso 1 1 calc R
C17 C 0.8271(6) 0.3402(4) 0.1462(3) 0.0301(13) Uani 1 1 d .
C18 C 0.8154(6) 0.3386(4) 0.0735(3) 0.0361(14) Uani 1 1 d .
H18 H 0.7709 0.2953 0.0472 0.043 Uiso 1 1 calc R
C19 C 0.8691(7) 0.4006(4) 0.0407(4) 0.0441(17) Uani 1 1 d .
H19 H 0.8617 0.3990 -0.0080 0.053 Uiso 1 1 calc R
C20 C 0.9327(7) 0.4638(4) 0.0778(4) 0.0495(19) Uani 1 1 d .
H20 H 0.9691 0.5057 0.0548 0.059 Uiso 1 1 calc R
C21 C 0.9439(7) 0.4669(4) 0.1487(4) 0.0468(17) Uani 1 1 d .
H21 H 0.9872 0.5110 0.1743 0.056 Uiso 1 1 calc R
C22 C 0.8921(7) 0.4057(4) 0.1824(4) 0.0388(15) Uani 1 1 d .
H22 H 0.9008 0.4082 0.2312 0.047 Uiso 1 1 calc R
C23 C 0.7942(5) 0.1310(3) 0.1718(3) 0.0261(12) Uani 1 1 d .
C24 C 0.7756(7) 0.0634(4) 0.2103(3) 0.0398(16) Uani 1 1 d .
H24 H 0.7435 0.0708 0.2514 0.048 Uiso 1 1 calc R
C25 C 0.8018(8) -0.0136(4) 0.1913(4) 0.0483(18) Uani 1 1 d .
H25 H 0.7848 -0.0584 0.2182 0.058 Uiso 1 1 calc R
C26 C 0.8526(8) -0.0259(4) 0.1336(4) 0.0488(18) Uani 1 1 d .
H26 H 0.8725 -0.0791 0.1207 0.059 Uiso 1 1 calc R
C27 C 0.8743(7) 0.0396(4) 0.0946(4) 0.0460(18) Uani 1 1 d .
H27 H 0.9091 0.0316 0.0544 0.055 Uiso 1 1 calc R
C28 C 0.8454(7) 0.1176(4) 0.1137(3) 0.0361(15) Uani 1 1 d .
H28 H 0.8613 0.1624 0.0864 0.043 Uiso 1 1 calc R
C29 C 0.8513(6) 0.2601(3) 0.3069(3) 0.0273(12) Uani 1 1 d .
C30 C 0.9445(6) 0.2015(4) 0.3334(3) 0.0338(14) Uani 1 1 d .
H30 H 0.9601 0.1584 0.3043 0.041 Uiso 1 1 calc R
C31 C 1.0158(7) 0.2045(5) 0.4019(4) 0.0454(17) Uani 1 1 d .
H31 H 1.0782 0.1639 0.4184 0.054 Uiso 1 1 calc R
C32 C 0.9946(8) 0.2663(4) 0.4445(4) 0.0494(19) Uani 1 1 d .
H32 H 1.0432 0.2690 0.4904 0.059 Uiso 1 1 calc R
C33 C 0.9026(8) 0.3247(4) 0.4206(4) 0.051(2) Uani 1 1 d .
H33 H 0.8871 0.3674 0.4501 0.062 Uiso 1 1 calc R
C34 C 0.8315(7) 0.3204(4) 0.3518(3) 0.0404(16) Uani 1 1 d .
H34 H 0.7678 0.3606 0.3361 0.048 Uiso 1 1 calc R

loop_
_atom_site_aniso_label
_atom_site_aniso_U_11
_atom_site_aniso_U_22
_atom_site_aniso_U_33
_atom_site_aniso_U_23
_atom_site_aniso_U_13
_atom_site_aniso_U_12
Sn1 0.0249(2) 0.0306(2) 0.0257(2) -0.00303(17) 0.00435(15) 0.00157(18)
P1 0.0323(8) 0.0238(7) 0.0208(7) -0.0035(6) 0.0014(6) 0.0040(6)
P2 0.0345(8) 0.0240(7) 0.0259(7) -0.0031(6) 0.0065(6) 0.0025(6)
P3 0.0251(7) 0.0281(7) 0.0301(8) -0.0025(7) 0.0063(6) 0.0027(7)
C1 0.030(3) 0.021(3) 0.033(3) 0.000(2) 0.004(2) 0.003(2)
C2 0.037(4) 0.045(4) 0.028(3) 0.003(3) 0.014(3) 0.006(3)
C3 0.029(3) 0.036(4) 0.049(4) -0.009(3) 0.004(3) 0.001(3)
C4 0.027(3) 0.047(4) 0.057(4) 0.002(3) 0.010(3) 0.010(3)
C5 0.033(3) 0.025(3) 0.026(3) 0.001(2) 0.006(2) 0.008(2)
C6 0.070(5) 0.042(4) 0.028(3) -0.001(3) -0.005(3) 0.017(4)
C7 0.044(4) 0.026(3) 0.038(4) 0.003(3) 0.005(3) 0.006(3)
C8 0.048(4) 0.041(4) 0.069(5) 0.022(4) 0.024(4) 0.009(3)
C9 0.052(4) 0.044(4) 0.029(3) 0.013(3) 0.019(3) 0.015(3)
C10 0.088(6) 0.122(6) 0.077(5) 0.031(5) 0.035(5) -0.002(5)
C11 0.113(6) 0.079(5) 0.056(5) -0.001(4) 0.024(4) 0.027(5)
C12 0.059(4) 0.050(4) 0.048(4) 0.018(3) 0.010(3) 0.004(3)
C13 0.033(3) 0.027(3) 0.048(4) -0.008(3) 0.002(3) -0.005(3)
C14 0.063(5) 0.051(4) 0.088(5) -0.017(4) 0.001(4) -0.006(4)
C15 0.079(5) 0.058(4) 0.084(5) -0.020(4) 0.029(4) 0.002(4)
C16 0.088(5) 0.049(4) 0.083(5) 0.008(4) 0.003(4) 0.001(4)
C17 0.026(3) 0.028(3) 0.037(3) 0.007(3) 0.007(2) 0.010(3)
C18 0.039(4) 0.033(3) 0.038(3) 0.003(3) 0.012(3) 0.012(3)
C19 0.047(4) 0.048(4) 0.039(4) 0.013(3) 0.013(3) 0.011(3)
C20 0.049(4) 0.040(4) 0.064(5) 0.021(4) 0.021(4) 0.002(3)
C21 0.052(4) 0.036(4) 0.053(5) 0.005(3) 0.012(4) 0.000(3)
C22 0.044(4) 0.031(3) 0.040(4) 0.000(3) 0.006(3) 0.000(3)
C23 0.021(3) 0.027(3) 0.029(3) -0.001(2) 0.003(2) -0.004(2)
C24 0.055(4) 0.035(4) 0.032(3) 0.001(3) 0.015(3) 0.001(3)
C25 0.063(5) 0.038(4) 0.042(4) 0.006(3) 0.007(4) -0.003(4)
C26 0.060(5) 0.030(4) 0.057(5) -0.007(3) 0.014(4) 0.004(3)
C27 0.060(5) 0.039(4) 0.046(4) -0.015(3) 0.028(4) -0.003(3)
C28 0.053(4) 0.026(3) 0.034(3) -0.003(3) 0.020(3) -0.007(3)
C29 0.029(3) 0.028(3) 0.022(3) -0.003(2) -0.001(2) -0.006(2)
C30 0.030(3) 0.039(3) 0.032(3) 0.002(3) 0.006(3) 0.003(3)
C31 0.046(4) 0.053(4) 0.034(4) 0.011(3) 0.000(3) 0.005(3)
C32 0.067(5) 0.047(4) 0.029(4) 0.008(3) -0.003(3) -0.005(4)
C33 0.085(6) 0.036(4) 0.030(4) -0.005(3) 0.003(4) 0.000(4)
C34 0.056(4) 0.027(3) 0.037(4) 0.000(3) 0.007(3) -0.001(3)

loop_
_atom_type_symbol
_atom_type_description
_atom_type_scat_dispersion_real
_atom_type_scat_dispersion_imag
_atom_type_scat_source
C C 0.0033 0.0016 'International Tables Vol C Tables 4.2.6.8 and 6.1.1.4'
H H 0.0000 0.0000 'International Tables Vol C Tables 4.2.6.8 and 6.1.1.4'
P P 0.1023 0.0942 'International Tables Vol C Tables 4.2.6.8 and 6.1.1.4'
Sn Sn -0.6537 1.4246 'International Tables Vol C Tables 4.2.6.8 and 6.1.1.4'

loop_
_geom_angle_atom_site_label_1
_geom_angle_atom_site_label_2
_geom_angle_atom_site_label_3
_geom_angle
C17 Sn1 C23 109.2(2)
C17 Sn1 C29 103.2(2)
C23 Sn1 C29 101.2(2)
C17 Sn1 P1 103.06(16)
C23 Sn1 P1 140.68(15)
C29 Sn1 P1 92.40(16)
C17 Sn1 P2 96.19(16)
C23 Sn1 P2 90.26(15)
C29 Sn1 P2 152.52(16)
P1 Sn1 P2 64.08(4)
C2 P1 C1 86.9(3)
C2 P1 Sn1 115.2(2)
C1 P1 Sn1 94.93(18)
C3 P2 C1 86.6(3)
C3 P2 Sn1 115.7(2)
C1 P2 Sn1 90.01(19)
C3 P3 C2 120.4(3)
C3 P3 C4 114.0(3)
C2 P3 C4 116.6(3)
C3 P3 C1 87.8(3)
C2 P3 C1 87.7(3)
C4 P3 C1 125.4(3)
C5 C1 P3 128.7(4)
C5 C1 P2 119.2(4)
P3 C1 P2 88.4(2)
C5 C1 P1 119.1(4)
P3 C1 P1 88.5(3)
P2 C1 P1 106.0(3)
C9 C2 P1 128.8(5)
C9 C2 P3 133.3(5)
P1 C2 P3 96.2(3)
C13 C3 P2 127.8(5)
C13 C3 P3 134.9(5)
P2 C3 P3 95.9(3)
C8 C5 C1 109.0(5)
C8 C5 C7 108.5(5)
C1 C5 C7 111.1(5)
C8 C5 C6 109.7(6)
C1 C5 C6 110.7(5)
C7 C5 C6 107.9(5)
C10 C9 C12 109.6(7)
C10 C9 C11 111.8(8)
C12 C9 C11 108.1(7)
C10 C9 C2 110.0(7)
C12 C9 C2 110.9(5)
C11 C9 C2 106.6(6)
C15 C13 C3 111.6(6)
C15 C13 C14 110.1(7)
C3 C13 C14 109.2(6)
C15 C13 C16 106.7(7)
C3 C13 C16 110.2(6)
C14 C13 C16 109.1(7)
C22 C17 C18 117.9(6)
C22 C17 Sn1 119.4(5)
C18 C17 Sn1 122.6(5)
C19 C18 C17 119.9(6)
C20 C19 C18 120.8(7)
C19 C20 C21 120.1(7)
C22 C21 C20 120.1(7)
C21 C22 C17 121.3(7)
C28 C23 C24 116.8(6)
C28 C23 Sn1 122.3(4)
C24 C23 Sn1 120.9(4)
C25 C24 C23 122.5(6)
C24 C25 C26 120.1(7)
C25 C26 C27 119.2(6)
C26 C27 C28 120.4(6)
C23 C28 C27 121.1(6)
C34 C29 C30 116.3(6)
C34 C29 Sn1 122.9(5)
C30 C29 Sn1 120.7(4)
C29 C30 C31 122.2(6)
C32 C31 C30 119.6(7)
C31 C32 C33 120.1(7)
C32 C33 C34 119.5(7)
C29 C34 C33 122.3(6)

loop_
_geom_bond_atom_site_label_1
_geom_bond_atom_site_label_2
_geom_bond_distance
Sn1 C17 2.145(6)
Sn1 C23 2.171(6)
Sn1 C29 2.194(5)
Sn1 P1 2.7558(16)
Sn1 P2 2.9265(19)
P1 C2 1.717(7)
P1 C1 1.899(6)
P2 C3 1.728(7)
P2 C1 1.880(6)
P3 C3 1.749(7)
P3 C2 1.773(7)
P3 C4 1.813(6)
P3 C1 1.823(6)
C1 C5 1.524(8)
C2 C9 1.541(8)
C3 C13 1.517(9)
C5 C8 1.519(9)
C5 C7 1.524(8)
C5 C6 1.551(9)
C9 C10 1.495(12)
C9 C12 1.511(10)
C9 C11 1.518(12)
C13 C15 1.513(10)
C13 C14 1.526(10)
C13 C16 1.534(11)
C17 C22 1.397(9)
C17 C18 1.418(9)
C18 C19 1.392(9)
C19 C20 1.371(11)
C20 C21 1.384(10)
C21 C22 1.381(9)
C23 C28 1.382(8)
C23 C24 1.387(8)
C24 C25 1.368(10)
C25 C26 1.370(10)
C26 C27 1.374(10)
C27 C28 1.394(9)
C29 C34 1.379(8)
C29 C30 1.403(8)
C30 C31 1.411(9)
C31 C32 1.369(10)
C32 C33 1.381(10)
C33 C34 1.415(9)
